data_4032084
loop_
_publ_author_name
'Zhong, Chang-Zhi'
'Tung, Po-Ting'
'Chao, Tsung-Han'
'Yeh, Ming-Chang P'

_publ_section_title
;
 Gold-Catalyzed Stereoselective Synthesis of Bicyclic Lactams and Ketones
 from N-Tosylynamidomethyl-Tethered Cyclohexenes.
;
_journal_issue 1
_journal_name_full 'The Journal of organic chemistry'
_journal_page_first 481
_journal_page_last 501
_journal_paper_doi 10.1021/acs.joc.6b02479
_journal_volume 82
_journal_year 2017
_chemical_formula_moiety 'C22 H22 F N O2 S'
_chemical_formula_sum 'C22 H22 F N O2 S'
_chemical_formula_weight 383.47
_chemical_name_systematic
;
 ?
;
_space_group_IT_number 14
_symmetry_cell_setting monoclinic
_symmetry_space_group_name_Hall '-P 2ybc'
_symmetry_space_group_name_H-M 'P 1 21/c 1'
_atom_sites_solution_hydrogens geom
_atom_sites_solution_primary direct
_atom_sites_solution_secondary difmap
_audit_creation_method SHELXL-97
_cell_angle_alpha 90.00
_cell_angle_beta 111.6630(10)
_cell_angle_gamma 90.00
_cell_formula_units_Z 8
_cell_length_a 20.988(2)
_cell_length_b 10.9938(12)
_cell_length_c 17.5014(19)
_cell_measurement_reflns_used 0
_cell_measurement_temperature 200(2)
_cell_measurement_theta_max 0
_cell_measurement_theta_min 0
_cell_volume 3753.0(7)
_computing_molecular_graphics 'Ortep-3 for Windows (Farrugia, 1997)'
_computing_publication_material 'WinGX publication routines (Farrugia, 1999)'
_computing_structure_refinement 'SHELXL-97 (Sheldrick, 1997)'
_computing_structure_solution 'SHELXS-86 (Sheldrick, 1986)'
_diffrn_ambient_temperature 200(2)
_diffrn_measured_fraction_theta_full 0.992
_diffrn_measured_fraction_theta_max 0.992
_diffrn_radiation_monochromator graphite
_diffrn_radiation_source 'fine-focus sealed tube'
_diffrn_radiation_type MoK\a
_diffrn_radiation_wavelength 0.71073
_diffrn_reflns_av_R_equivalents 0.0271
_diffrn_reflns_av_sigmaI/netI 0.0304
_diffrn_reflns_limit_h_max 25
_diffrn_reflns_limit_h_min -22
_diffrn_reflns_limit_k_max 11
_diffrn_reflns_limit_k_min -13
_diffrn_reflns_limit_l_max 18
_diffrn_reflns_limit_l_min -20
_diffrn_reflns_number 18442
_diffrn_reflns_theta_full 25.11
_diffrn_reflns_theta_max 25.11
_diffrn_reflns_theta_min 2.26
_exptl_absorpt_coefficient_mu 0.199
_exptl_absorpt_correction_T_max 0.9281
_exptl_absorpt_correction_T_min 0.8814
_exptl_absorpt_correction_type multi-scan
_exptl_crystal_colour colorless
_exptl_crystal_density_diffrn 1.357
_exptl_crystal_density_method 'not measured'
_exptl_crystal_description prism
_exptl_crystal_F_000 1616
_exptl_crystal_size_max 0.65
_exptl_crystal_size_mid 0.57
_exptl_crystal_size_min 0.38
_refine_diff_density_max 0.566
_refine_diff_density_min -0.436
_refine_diff_density_rms 0.067
_refine_ls_extinction_method none
_refine_ls_goodness_of_fit_ref 1.075
_refine_ls_hydrogen_treatment constr
_refine_ls_matrix_type full
_refine_ls_number_parameters 487
_refine_ls_number_reflns 6640
_refine_ls_number_restraints 0
_refine_ls_restrained_S_all 1.075
_refine_ls_R_factor_all 0.0555
_refine_ls_R_factor_gt 0.0434
_refine_ls_shift/su_max 0.001
_refine_ls_shift/su_mean 0.000
_refine_ls_structure_factor_coef Fsqd
_refine_ls_weighting_details 'calc w=1/[\s^2^(Fo^2^)+(0.0711P)^2^+1.9211P] where P=(Fo^2^+2Fc^2^)/3'
_refine_ls_weighting_scheme calc
_refine_ls_wR_factor_gt 0.1173
_refine_ls_wR_factor_ref 0.1327
_reflns_number_gt 5488
_reflns_number_total 6640
_reflns_threshold_expression >2sigma(I)
_cod_data_source_file jo6b02479_si_010.cif
_cod_data_source_block 16707
_cod_depositor_comments 'Adding full bibliography for 4032083--4032091.cif.'
_cod_original_cell_volume 3753.1(7)
_cod_original_sg_symbol_H-M 'P 21/c'
_cod_database_code 4032084

loop_
_symmetry_equiv_pos_as_xyz
'x, y, z'
'-x, y+1/2, -z+1/2'
'-x, -y, -z'
'x, -y-1/2, z-1/2'

loop_
_atom_site_label
_atom_site_type_symbol
_atom_site_fract_x
_atom_site_fract_y
_atom_site_fract_z
_atom_site_U_iso_or_equiv
_atom_site_adp_type
_atom_site_occupancy
_atom_site_symmetry_multiplicity
_atom_site_calc_flag
_atom_site_refinement_flags
C1 C 0.06502(10) 0.8836(2) 0.26386(13) 0.0265(5) Uani 1 1 d .
C2 C 0.04054(12) 0.7698(2) 0.27282(15) 0.0342(5) Uani 1 1 d .
H2 H 0.0433 0.7041 0.2390 0.041 Uiso 1 1 calc R
C3 C 0.01205(12) 0.7530(2) 0.33164(16) 0.0406(6) Uani 1 1 d .
H3 H -0.0051 0.6751 0.3376 0.049 Uiso 1 1 calc R
C4 C 0.00798(11) 0.8473(3) 0.38209(14) 0.0392(6) Uani 1 1 d .
C5 C -0.02159(15) 0.8251(3) 0.44750(17) 0.0603(9) Uani 1 1 d .
H5A H -0.0206 0.9010 0.4774 0.090 Uiso 1 1 calc R
H5B H 0.0057 0.7631 0.4859 0.090 Uiso 1 1 calc R
H5C H -0.0691 0.7970 0.4216 0.090 Uiso 1 1 calc R
C6 C 0.03216(13) 0.9606(3) 0.37125(16) 0.0436(6) Uani 1 1 d .
H6 H 0.0289 1.0266 0.4046 0.052 Uiso 1 1 calc R
C7 C 0.06098(13) 0.9795(2) 0.31282(15) 0.0360(6) Uani 1 1 d .
H7 H 0.0778 1.0576 0.3064 0.043 Uiso 1 1 calc R
C8 C 0.22987(11) 0.9499(2) 0.30327(14) 0.0313(5) Uani 1 1 d .
H8A H 0.2111 0.9660 0.3466 0.038 Uiso 1 1 calc R
H8B H 0.2362 1.0280 0.2788 0.038 Uiso 1 1 calc R
C9 C 0.29672(11) 0.8781(2) 0.33700(13) 0.0282(5) Uani 1 1 d .
H9 H 0.3246 0.9052 0.3942 0.034 Uiso 1 1 calc R
C10 C 0.33793(11) 0.8903(2) 0.28175(15) 0.0333(5) Uani 1 1 d .
H10A H 0.3599 0.9714 0.2901 0.040 Uiso 1 1 calc R
H10B H 0.3065 0.8845 0.2236 0.040 Uiso 1 1 calc R
C11 C 0.39294(11) 0.7926(2) 0.29911(15) 0.0349(5) Uani 1 1 d .
H11A H 0.4260 0.8008 0.3564 0.042 Uiso 1 1 calc R
H11B H 0.4182 0.8035 0.2618 0.042 Uiso 1 1 calc R
C12 C 0.36072(11) 0.6665(2) 0.28676(14) 0.0319(5) Uani 1 1 d .
H12A H 0.3973 0.6044 0.2987 0.038 Uiso 1 1 calc R
H12B H 0.3299 0.6571 0.2286 0.038 Uiso 1 1 calc R
C13 C 0.31976(10) 0.64429(19) 0.34243(12) 0.0250(5) Uani 1 1 d .
H13 H 0.3529 0.6376 0.4005 0.030 Uiso 1 1 calc R
C14 C 0.27024(10) 0.74818(18) 0.33786(12) 0.0231(5) Uani 1 1 d .
H14 H 0.2553 0.7407 0.3857 0.028 Uiso 1 1 calc R
C15 C 0.20710(10) 0.74350(19) 0.25999(12) 0.0234(5) Uani 1 1 d .
C16 C 0.18168(11) 0.63969(19) 0.22167(13) 0.0270(5) Uani 1 1 d .
H16 H 0.1425 0.6400 0.1721 0.032 Uiso 1 1 calc R
C17 C 0.21495(11) 0.52529(19) 0.25705(13) 0.0263(5) Uani 1 1 d .
C18 C 0.28106(11) 0.52541(19) 0.31917(12) 0.0251(5) Uani 1 1 d .
C19 C 0.31048(12) 0.4163(2) 0.35463(14) 0.0315(5) Uani 1 1 d .
H19 H 0.3545 0.4155 0.3973 0.038 Uiso 1 1 calc R
C20 C 0.27546(13) 0.3093(2) 0.32767(15) 0.0367(6) Uani 1 1 d .
C21 C 0.21147(14) 0.3055(2) 0.26661(15) 0.0397(6) Uani 1 1 d .
H21 H 0.1883 0.2305 0.2488 0.048 Uiso 1 1 calc R
C22 C 0.18188(12) 0.4147(2) 0.23189(14) 0.0336(5) Uani 1 1 d .
H22 H 0.1376 0.4139 0.1896 0.040 Uiso 1 1 calc R
C23 C 0.43482(11) 0.2153(2) 0.19940(14) 0.0286(5) Uani 1 1 d .
C24 C 0.43243(12) 0.3089(2) 0.25147(15) 0.0367(6) Uani 1 1 d .
H24 H 0.4125 0.3849 0.2296 0.044 Uiso 1 1 calc R
C25 C 0.45938(13) 0.2903(3) 0.33528(16) 0.0424(6) Uani 1 1 d .
H25 H 0.4586 0.3549 0.3709 0.051 Uiso 1 1 calc R
C26 C 0.48769(11) 0.1792(2) 0.36879(15) 0.0373(6) Uani 1 1 d .
C27 C 0.51369(15) 0.1586(3) 0.45999(17) 0.0560(8) Uani 1 1 d .
H27A H 0.5075 0.2329 0.4874 0.084 Uiso 1 1 calc R
H27B H 0.5625 0.1376 0.4798 0.084 Uiso 1 1 calc R
H27C H 0.4880 0.0919 0.4723 0.084 Uiso 1 1 calc R
C28 C 0.49050(12) 0.0871(2) 0.31553(16) 0.0370(6) Uani 1 1 d .
H28 H 0.5107 0.0112 0.3374 0.044 Uiso 1 1 calc R
C29 C 0.46428(11) 0.1042(2) 0.23120(15) 0.0327(5) Uani 1 1 d .
H29 H 0.4664 0.0406 0.1955 0.039 Uiso 1 1 calc R
C30 C 0.26872(12) 0.2766(2) 0.08394(17) 0.0381(6) Uani 1 1 d .
H30A H 0.2654 0.3561 0.0562 0.046 Uiso 1 1 calc R
H30B H 0.2821 0.2899 0.1438 0.046 Uiso 1 1 calc R
C31 C 0.20153(11) 0.2057(2) 0.04846(15) 0.0318(5) Uani 1 1 d .
H31 H 0.1701 0.2295 0.0772 0.038 Uiso 1 1 calc R
C32 C 0.16652(12) 0.2269(2) -0.04399(16) 0.0380(6) Uani 1 1 d .
H32A H 0.1428 0.3065 -0.0534 0.046 Uiso 1 1 calc R
H32B H 0.2019 0.2303 -0.0689 0.046 Uiso 1 1 calc R
C33 C 0.11497(12) 0.1283(2) -0.08657(15) 0.0392(6) Uani 1 1 d .
H33A H 0.0776 0.1279 -0.0648 0.047 Uiso 1 1 calc R
H33B H 0.0945 0.1453 -0.1463 0.047 Uiso 1 1 calc R
C34 C 0.14993(11) 0.0050(2) -0.07236(14) 0.0326(5) Uani 1 1 d .
H34A H 0.1874 0.0058 -0.0939 0.039 Uiso 1 1 calc R
H34B H 0.1165 -0.0581 -0.1027 0.039 Uiso 1 1 calc R
C35 C 0.17934(10) -0.02686(19) 0.01957(13) 0.0255(5) Uani 1 1 d .
H35 H 0.1402 -0.0363 0.0387 0.031 Uiso 1 1 calc R
C36 C 0.22600(10) 0.07399(19) 0.07020(13) 0.0244(5) Uani 1 1 d .
H36 H 0.2328 0.0602 0.1292 0.029 Uiso 1 1 calc R
C37 C 0.29549(10) 0.07119(19) 0.06331(12) 0.0236(5) Uani 1 1 d .
C38 C 0.32574(11) -0.03209(19) 0.05556(13) 0.0252(5) Uani 1 1 d .
H38 H 0.3703 -0.0313 0.0535 0.030 Uiso 1 1 calc R
C39 C 0.28900(11) -0.14691(19) 0.05024(12) 0.0236(4) Uani 1 1 d .
C40 C 0.21819(11) -0.14625(19) 0.03414(12) 0.0250(5) Uani 1 1 d .
C41 C 0.18393(12) -0.2563(2) 0.02796(14) 0.0325(5) Uani 1 1 d .
H41 H 0.1362 -0.2574 0.0174 0.039 Uiso 1 1 calc R
C42 C 0.21960(13) -0.3633(2) 0.03719(15) 0.0353(6) Uani 1 1 d .
C43 C 0.28869(13) -0.3679(2) 0.05304(14) 0.0347(5) Uani 1 1 d .
H43 H 0.3121 -0.4434 0.0592 0.042 Uiso 1 1 calc R
C44 C 0.32306(12) -0.2579(2) 0.05969(13) 0.0297(5) Uani 1 1 d .
H44 H 0.3709 -0.2584 0.0710 0.036 Uiso 1 1 calc R
N1 N 0.18488(9) 0.86546(16) 0.23934(11) 0.0264(4) Uani 1 1 d .
N2 N 0.31762(9) 0.19396(16) 0.06604(12) 0.0297(4) Uani 1 1 d .
O1 O 0.10550(8) 1.03215(14) 0.17594(10) 0.0365(4) Uani 1 1 d .
O2 O 0.07490(8) 0.82122(15) 0.12564(9) 0.0356(4) Uani 1 1 d .
O3 O 0.39593(9) 0.36310(15) 0.07586(10) 0.0411(4) Uani 1 1 d .
O4 O 0.42978(8) 0.15373(15) 0.05441(10) 0.0380(4) Uani 1 1 d .
F1 F 0.30523(9) 0.20353(13) 0.36397(10) 0.0557(4) Uani 1 1 d .
F2 F 0.18450(8) -0.46948(13) 0.03187(11) 0.0554(4) Uani 1 1 d .
S1 S 0.10462(3) 0.90469(5) 0.19188(3) 0.02674(15) Uani 1 1 d .
S2 S 0.39778(3) 0.23567(5) 0.09241(4) 0.03059(16) Uani 1 1 d .

loop_
_atom_site_aniso_label
_atom_site_aniso_U_11
_atom_site_aniso_U_22
_atom_site_aniso_U_33
_atom_site_aniso_U_23
_atom_site_aniso_U_13
_atom_site_aniso_U_12
C1 0.0208(10) 0.0300(12) 0.0279(11) 0.0021(9) 0.0082(9) 0.0045(9)
C2 0.0303(12) 0.0308(13) 0.0418(13) -0.0003(10) 0.0137(11) -0.0002(10)
C3 0.0274(12) 0.0438(15) 0.0491(15) 0.0149(12) 0.0124(11) -0.0012(11)
C4 0.0225(11) 0.0629(18) 0.0311(12) 0.0107(12) 0.0088(10) 0.0061(11)
C5 0.0410(16) 0.103(3) 0.0418(15) 0.0225(17) 0.0211(13) 0.0090(16)
C6 0.0435(15) 0.0542(17) 0.0375(14) -0.0069(12) 0.0201(12) 0.0018(12)
C7 0.0392(13) 0.0350(14) 0.0382(13) -0.0019(11) 0.0195(11) -0.0016(11)
C8 0.0314(12) 0.0232(11) 0.0383(13) -0.0064(10) 0.0116(10) -0.0029(9)
C9 0.0273(11) 0.0267(12) 0.0282(11) -0.0035(9) 0.0073(9) -0.0032(9)
C10 0.0280(12) 0.0315(13) 0.0395(13) 0.0063(10) 0.0115(10) -0.0046(10)
C11 0.0257(12) 0.0401(14) 0.0406(13) 0.0050(11) 0.0144(10) -0.0023(10)
C12 0.0271(11) 0.0347(13) 0.0372(12) 0.0023(10) 0.0157(10) 0.0050(10)
C13 0.0229(10) 0.0266(12) 0.0235(10) 0.0012(9) 0.0064(8) 0.0003(9)
C14 0.0244(11) 0.0251(11) 0.0210(10) -0.0025(8) 0.0097(9) -0.0027(8)
C15 0.0213(10) 0.0252(11) 0.0251(11) 0.0003(9) 0.0104(9) 0.0023(8)
C16 0.0245(11) 0.0292(12) 0.0239(10) -0.0026(9) 0.0049(9) 0.0008(9)
C17 0.0284(11) 0.0271(12) 0.0238(10) -0.0045(9) 0.0102(9) 0.0005(9)
C18 0.0284(11) 0.0258(12) 0.0238(10) -0.0004(9) 0.0126(9) 0.0011(9)
C19 0.0318(12) 0.0325(13) 0.0299(12) 0.0023(10) 0.0109(10) 0.0043(10)
C20 0.0480(15) 0.0225(12) 0.0407(13) 0.0041(10) 0.0177(12) 0.0079(10)
C21 0.0502(15) 0.0256(13) 0.0418(14) -0.0082(11) 0.0152(12) -0.0055(11)
C22 0.0353(13) 0.0285(13) 0.0323(12) -0.0051(10) 0.0071(10) -0.0020(10)
C23 0.0207(10) 0.0260(12) 0.0377(12) -0.0025(10) 0.0090(9) -0.0043(9)
C24 0.0325(13) 0.0295(13) 0.0450(14) -0.0043(11) 0.0105(11) 0.0027(10)
C25 0.0362(14) 0.0496(16) 0.0423(14) -0.0127(12) 0.0157(11) 0.0007(12)
C26 0.0215(11) 0.0500(15) 0.0409(13) 0.0020(12) 0.0122(10) -0.0022(10)
C27 0.0464(16) 0.082(2) 0.0428(15) 0.0086(15) 0.0207(13) 0.0002(15)
C28 0.0276(12) 0.0344(14) 0.0462(14) 0.0071(11) 0.0104(11) -0.0001(10)
C29 0.0270(12) 0.0260(12) 0.0437(14) -0.0048(10) 0.0112(10) -0.0026(9)
C30 0.0320(13) 0.0242(12) 0.0541(15) -0.0086(11) 0.0113(11) 0.0017(10)
C31 0.0267(11) 0.0267(12) 0.0412(13) -0.0046(10) 0.0117(10) 0.0043(9)
C32 0.0315(13) 0.0321(13) 0.0463(14) 0.0082(11) 0.0096(11) 0.0084(10)
C33 0.0284(12) 0.0431(15) 0.0383(13) 0.0043(11) 0.0032(10) 0.0073(11)
C34 0.0251(11) 0.0375(13) 0.0297(12) -0.0030(10) 0.0036(9) 0.0001(10)
C35 0.0209(10) 0.0276(12) 0.0295(11) -0.0003(9) 0.0110(9) -0.0008(9)
C36 0.0242(11) 0.0258(11) 0.0237(10) -0.0020(9) 0.0092(9) 0.0027(9)
C37 0.0209(10) 0.0235(11) 0.0239(10) -0.0019(9) 0.0053(8) -0.0019(8)
C38 0.0206(10) 0.0271(12) 0.0277(11) -0.0015(9) 0.0085(9) 0.0000(9)
C39 0.0260(11) 0.0243(11) 0.0201(10) -0.0022(8) 0.0079(8) 0.0009(9)
C40 0.0277(11) 0.0247(11) 0.0232(10) -0.0015(9) 0.0101(9) -0.0022(9)
C41 0.0308(12) 0.0299(13) 0.0364(12) -0.0024(10) 0.0119(10) -0.0056(10)
C42 0.0442(14) 0.0223(12) 0.0377(13) -0.0017(10) 0.0131(11) -0.0080(10)
C43 0.0450(14) 0.0208(12) 0.0364(12) 0.0011(10) 0.0130(11) 0.0068(10)
C44 0.0310(12) 0.0292(12) 0.0283(11) -0.0013(9) 0.0100(9) 0.0036(9)
N1 0.0227(9) 0.0245(10) 0.0311(9) -0.0013(8) 0.0089(8) 0.0016(7)
N2 0.0238(10) 0.0214(10) 0.0404(11) -0.0023(8) 0.0078(8) -0.0015(7)
O1 0.0393(9) 0.0325(9) 0.0431(9) 0.0118(8) 0.0213(8) 0.0104(7)
O2 0.0309(8) 0.0438(10) 0.0275(8) -0.0066(7) 0.0056(7) 0.0071(7)
O3 0.0423(10) 0.0295(9) 0.0458(10) 0.0025(8) 0.0097(8) -0.0116(7)
O4 0.0338(9) 0.0397(10) 0.0447(10) -0.0082(8) 0.0196(8) -0.0086(7)
F1 0.0646(11) 0.0252(8) 0.0652(10) 0.0074(7) 0.0097(9) 0.0069(7)
F2 0.0545(10) 0.0251(8) 0.0820(12) 0.0009(8) 0.0199(9) -0.0105(7)
S1 0.0255(3) 0.0283(3) 0.0272(3) 0.0027(2) 0.0105(2) 0.0057(2)
S2 0.0275(3) 0.0261(3) 0.0364(3) -0.0016(2) 0.0097(2) -0.0069(2)

loop_
_atom_type_symbol
_atom_type_description
_atom_type_scat_dispersion_real
_atom_type_scat_dispersion_imag
_atom_type_scat_source
C C 0.0033 0.0016 'International Tables Vol C Tables 4.2.6.8 and 6.1.1.4'
H H 0.0000 0.0000 'International Tables Vol C Tables 4.2.6.8 and 6.1.1.4'
N N 0.0061 0.0033 'International Tables Vol C Tables 4.2.6.8 and 6.1.1.4'
O O 0.0106 0.0060 'International Tables Vol C Tables 4.2.6.8 and 6.1.1.4'
F F 0.0171 0.0103 'International Tables Vol C Tables 4.2.6.8 and 6.1.1.4'
S S 0.1246 0.1234 'International Tables Vol C Tables 4.2.6.8 and 6.1.1.4'

loop_
_geom_angle_atom_site_label_1
_geom_angle_atom_site_label_2
_geom_angle_atom_site_label_3
_geom_angle
C7 C1 C2 120.7(2)
C7 C1 S1 119.74(18)
C2 C1 S1 119.56(17)
C3 C2 C1 119.1(2)
C2 C3 C4 121.4(2)
C3 C4 C6 118.3(2)
C3 C4 C5 120.2(3)
C6 C4 C5 121.5(3)
C7 C6 C4 121.3(2)
C1 C7 C6 119.2(2)
N1 C8 C9 101.84(17)
C10 C9 C8 111.43(19)
C10 C9 C14 112.39(18)
C8 C9 C14 101.58(17)
C9 C10 C11 112.20(19)
C10 C11 C12 110.45(18)
C11 C12 C13 112.16(18)
C18 C13 C14 110.16(17)
C18 C13 C12 109.66(17)
C14 C13 C12 112.16(17)
C15 C14 C13 112.05(16)
C15 C14 C9 102.89(16)
C13 C14 C9 117.05(17)
C16 C15 N1 130.35(19)
C16 C15 C14 122.58(19)
N1 C15 C14 107.06(17)
C15 C16 C17 118.99(19)
C22 C17 C18 118.6(2)
C22 C17 C16 121.0(2)
C18 C17 C16 120.38(19)
C19 C18 C17 119.5(2)
C19 C18 C13 121.37(19)
C17 C18 C13 119.03(18)
C20 C19 C18 119.6(2)
F1 C20 C21 119.1(2)
F1 C20 C19 118.4(2)
C21 C20 C19 122.5(2)
C20 C21 C22 117.8(2)
C21 C22 C17 121.9(2)
C24 C23 C29 120.5(2)
C24 C23 S2 119.76(18)
C29 C23 S2 119.71(18)
C25 C24 C23 119.3(2)
C24 C25 C26 121.5(2)
C25 C26 C28 118.3(2)
C25 C26 C27 120.8(2)
C28 C26 C27 120.9(2)
C29 C28 C26 121.1(2)
C28 C29 C23 119.3(2)
N2 C30 C31 101.99(17)
C32 C31 C30 111.3(2)
C32 C31 C36 113.06(19)
C30 C31 C36 101.89(17)
C33 C32 C31 112.8(2)
C34 C33 C32 110.07(19)
C33 C34 C35 110.99(19)
C40 C35 C36 109.94(17)
C40 C35 C34 110.88(18)
C36 C35 C34 111.47(18)
C37 C36 C35 111.77(17)
C37 C36 C31 104.13(17)
C35 C36 C31 117.15(17)
C38 C37 N2 130.56(19)
C38 C37 C36 122.49(19)
N2 C37 C36 106.95(17)
C37 C38 C39 118.80(19)
C44 C39 C40 119.1(2)
C44 C39 C38 120.83(19)
C40 C39 C38 120.06(19)
C41 C40 C39 119.2(2)
C41 C40 C35 120.62(19)
C39 C40 C35 120.06(18)
C42 C41 C40 119.5(2)
F2 C42 C41 117.9(2)
F2 C42 C43 119.0(2)
C41 C42 C43 123.1(2)
C42 C43 C44 117.5(2)
C43 C44 C39 121.6(2)
C15 N1 C8 109.80(17)
C15 N1 S1 123.85(14)
C8 N1 S1 117.68(14)
C37 N2 C30 110.14(17)
C37 N2 S2 124.34(15)
C30 N2 S2 119.11(15)
O2 S1 O1 120.28(10)
O2 S1 N1 107.56(9)
O1 S1 N1 105.79(10)
O2 S1 C1 108.40(10)
O1 S1 C1 108.19(10)
N1 S1 C1 105.72(10)
O4 S2 O3 120.47(11)
O4 S2 N2 107.66(10)
O3 S2 N2 105.62(10)
O4 S2 C23 108.49(11)
O3 S2 C23 108.03(10)
N2 S2 C23 105.61(10)

loop_
_geom_bond_atom_site_label_1
_geom_bond_atom_site_label_2
_geom_bond_distance
C1 C7 1.381(3)
C1 C2 1.383(3)
C1 S1 1.762(2)
C2 C3 1.381(3)
C3 C4 1.384(4)
C4 C6 1.384(4)
C4 C5 1.510(3)
C6 C7 1.383(3)
C8 N1 1.492(3)
C8 C9 1.526(3)
C9 C10 1.523(3)
C9 C14 1.534(3)
C10 C11 1.523(3)
C11 C12 1.523(3)
C12 C13 1.538(3)
C13 C18 1.513(3)
C13 C14 1.526(3)
C14 C15 1.511(3)
C15 C16 1.331(3)
C15 N1 1.422(3)
C16 C17 1.461(3)
C17 C22 1.388(3)
C17 C18 1.412(3)
C18 C19 1.386(3)
C19 C20 1.376(3)
C20 F1 1.361(3)
C20 C21 1.374(4)
C21 C22 1.385(3)
C23 C24 1.387(3)
C23 C29 1.389(3)
C23 S2 1.757(2)
C24 C25 1.379(4)
C25 C26 1.389(4)
C26 C28 1.393(4)
C26 C27 1.501(4)
C28 C29 1.384(3)
C30 N2 1.488(3)
C30 C31 1.528(3)
C31 C32 1.528(3)
C31 C36 1.537(3)
C32 C33 1.518(3)
C33 C34 1.518(3)
C34 C35 1.536(3)
C35 C40 1.516(3)
C35 C36 1.527(3)
C36 C37 1.507(3)
C37 C38 1.332(3)
C37 N2 1.423(3)
C38 C39 1.464(3)
C39 C44 1.392(3)
C39 C40 1.407(3)
C40 C41 1.391(3)
C41 C42 1.371(3)
C42 F2 1.365(3)
C42 C43 1.373(3)
C43 C44 1.391(3)
N1 S1 1.6373(18)
N2 S2 1.6372(18)
O1 S1 1.4302(17)
O2 S1 1.4287(16)
O3 S2 1.4283(17)
O4 S2 1.4264(17)
